data_1531712
loop_
_publ_author_name
'Knee, C.S.'
'Weller, M.T.'

_publ_section_title
;
 New layered manganese oxychlorides
;
_journal_name_full 'Materials Research Society Symposia Proceedings'
_journal_page_first 157
_journal_page_last 162
_journal_volume 718
_journal_year 2002
_chemical_formula_sum 'Cl Mn O3 Sr2'
_chemical_name_systematic 'Sr2 Mn O3 Cl'
_space_group_IT_number 129
_symmetry_space_group_name_Hall '-P 4a 2a'
_symmetry_space_group_name_H-M 'P 4/n m m :2'
_cell_angle_alpha 90
_cell_angle_beta 90
_cell_angle_gamma 90
_cell_formula_units_Z 2
_cell_length_a 3.8417
_cell_length_b 3.8417
_cell_length_c 14.7372
_cell_volume 217.501
_citation_journal_id_ASTM MRSPDH
_cod_data_source_file Knee_MRSPDH_2002_1207.cif
_cod_data_source_block Cl1Mn1O3Sr2
_cod_original_cell_volume 217.5013
_cod_original_formula_sum 'Cl1 Mn1 O3 Sr2'
_cod_database_code 1531712

loop_
_symmetry_equiv_pos_as_xyz
x,y,z
-y+1/2,x,z
-x+1/2,-y+1/2,z
y,-x+1/2,z
x+1/2,-y,-z
y+1/2,x+1/2,-z
-x,y+1/2,-z
-y,-x,-z
-x,-y,-z
y-1/2,-x,-z
x-1/2,y-1/2,-z
-y,x-1/2,-z
-x-1/2,y,z
-y-1/2,-x-1/2,z
x,-y-1/2,z
y,x,z

loop_
_atom_site_label
_atom_site_type_symbol
_atom_site_fract_x
_atom_site_fract_y
_atom_site_fract_z
_atom_site_occupancy
_atom_site_U_iso_or_equiv
Sr2 Sr+2 0.25 0.25 0.34372 1 0.0
O1 O-2 0.75 0.25 0.2311 1 0.0
Cl1 Cl-1 0.75 0.75 0.4264 1 0.0
O2 O-2 0.75 0.75 0.0734 1 0.0
Sr1 Sr+2 0.25 0.25 0.09083 1 0.0
Mn1 Mn+3 0.75 0.75 0.2103 1 0.0
